data_9011555
loop_
_publ_author_name
'Merlino, S.'
'Sartori, F.'

_publ_section_title
;
 Ammonioborite: New borate polyion and its structure
;
_journal_name_full Science
_journal_page_first 377
_journal_page_last 379
_journal_paper_doi 10.1126/science.171.3969.377
_journal_volume 171
_journal_year 1971
_chemical_formula_sum 'B15 H1.6 N3 O32'
_chemical_name_mineral Ammonioborite
_space_group_IT_number 15
_symmetry_space_group_name_Hall '-C 2yc'
_symmetry_space_group_name_H-M 'C 1 2/c 1'
_cell_angle_alpha 90
_cell_angle_beta 94.28
_cell_angle_gamma 90
_cell_formula_units_Z 4
_cell_length_a 25.27
_cell_length_b 9.65
_cell_length_c 11.56
_cell_volume 2811.108
_database_code_amcsd 0015421
_exptl_crystal_density_diffrn 1.730
_cod_data_source_file 10866.cif
_cod_data_source_block global
_cod_original_formula_sum 'N3 B15 O32 H1.6'
_cod_database_code 9011555

loop_
_space_group_symop_operation_xyz
x,y,z
1/2+x,1/2+y,z
x,-y,1/2+z
1/2+x,1/2-y,1/2+z
-x,y,1/2-z
1/2-x,1/2+y,1/2-z
-x,-y,-z
1/2-x,1/2-y,-z

loop_
_atom_site_aniso_label
_atom_site_aniso_U_11
_atom_site_aniso_U_22
_atom_site_aniso_U_33
_atom_site_aniso_U_12
_atom_site_aniso_U_13
_atom_site_aniso_U_23
N1 0.05469 0.05520 0.05049 0.00123 0.01030 0.00789
N2 0.04826 0.05189 0.03837 0.00000 -0.00147 0.00000
B1 0.02895 0.03444 0.04174 0.00123 -0.00147 0.00225
B2 0.02574 0.03114 0.03905 -0.00123 0.00294 0.00056
B3 0.02574 0.03208 0.03635 -0.00123 0.00441 0.00282
B4 0.03539 0.03397 0.02895 -0.00246 0.00441 0.00056
B5 0.03217 0.03397 0.02828 0.00000 0.00441 0.00000
B6 0.03217 0.02500 0.04039 -0.00123 0.00147 0.00451
B7 0.03539 0.03538 0.03703 0.00123 0.00589 0.00169
B8 0.02895 0.02642 0.03635 -0.00246 0.00589 0.00056
O1 0.03217 0.04340 0.03366 0.00616 0.00589 0.00113
O2 0.03217 0.03491 0.03635 0.00616 0.00441 -0.00113
O3 0.03217 0.03491 0.03568 0.00616 0.00147 -0.00056
O4 0.03217 0.04246 0.04174 0.00739 0.00736 -0.00282
O5 0.03539 0.03585 0.03837 0.00739 0.00441 0.00113
O6 0.03217 0.03444 0.04107 0.00493 0.00294 -0.00169
O7 0.03217 0.02783 0.04107 -0.00370 0.00147 -0.00169
O8 0.03860 0.03538 0.04107 -0.00862 0.00589 0.00338
O9 0.03217 0.03255 0.04174 -0.00739 0.00441 -0.00113
O10 0.04504 0.04340 0.03231 -0.00862 0.00441 -0.00113
O-H11 0.04182 0.04718 0.04039 0.01109 0.00294 0.00169
O-H12 0.04826 0.05567 0.04039 -0.01109 0.00883 -0.00056
O-H13 0.05147 0.04152 0.04309 -0.01109 0.00736 -0.00282
O-H14 0.04504 0.04482 0.03366 -0.01109 0.00441 -0.00282
Wat15 0.04504 0.05284 0.04443 0.00493 0.00147 -0.00620
Wat16 0.04504 0.05095 0.03972 -0.00986 -0.00147 0.00394
Wat17 0.06434 0.02925 0.03770 -0.01109 0.00589 -0.00113

loop_
_atom_site_label
_atom_site_fract_x
_atom_site_fract_y
_atom_site_fract_z
_atom_site_occupancy
_atom_site_type_symbol
_atom_site_attached_hydrogens
N1 0.35080 0.84380 0.26860 1.00000 N 0
N2 0.50000 0.22110 0.25000 1.00000 N 0
B1 0.31320 0.30830 0.06730 1.00000 B 0
B2 0.37820 0.12710 0.09020 1.00000 B 0
B3 0.44650 -0.05550 0.08180 1.00000 B 0
B4 0.34480 0.23520 0.26590 1.00000 B 0
B5 0.50000 -0.15750 0.25000 1.00000 B 0
B6 0.31810 0.16740 0.46150 1.00000 B 0
B7 0.38160 0.34810 0.44760 1.00000 B 0
B8 0.49160 -0.23770 0.45060 1.00000 B 0
O1 0.34660 0.21500 0.01670 1.00000 O 0
O2 0.40970 0.03720 0.03340 1.00000 O 0
O3 0.47130 -0.14020 0.00350 1.00000 O 0
O4 0.30910 0.31190 0.18310 1.00000 O 0
O5 0.37830 0.13820 0.20520 1.00000 O 0
O6 0.45770 -0.06750 0.19510 1.00000 O 0
O7 0.31280 0.15500 0.34470 1.00000 O 0
O8 0.37920 0.33460 0.33230 1.00000 O 0
O9 0.47770 -0.24560 0.33780 1.00000 O 0
O10 0.35360 0.26090 0.51550 1.00000 O 0
O-H11 0.28300 0.39610 -0.00290 1.00000 O 1
O-H12 0.29080 0.09140 0.53560 1.00000 O 1
O-H13 0.41240 0.44780 0.50200 1.00000 O 1
O-H14 0.47070 -0.32070 0.53040 1.00000 O 1
Wat15 0.28680 0.59000 0.26720 1.00000 O 2
Wat16 0.41050 0.57020 0.22770 0.65000 O 2
Wat17 0.43540 0.52670 0.22230 0.35000 O 2

loop_
_cod_changelog_entry_id
_cod_changelog_entry_author
_cod_changelog_entry_date
_cod_changelog_entry_text
1
;cod-tools version 3.8.0
Id: cif_guess_AMCSD_atom_types 9581 2023-05-17 12:35:41Z saulius
;
2023-05-18T11:41:36+03:00
;Derived atom types and hydrogen counts
from atom names that follow the AMCSD naming convention
(Wat == water, O-H == hydroxyl).
;
2
;cod-tools version 3.10.1
Id: cif_fix_AMCSD_aniso_labels 10200 2024-08-01 14:09:44Z saulius
;
2024-08-02T12:21:42+03:00
;Changed the following '_atom_site_aniso_label' values:
'OH11' -> 'O-H11'
'OH12' -> 'O-H12'
'OH13' -> 'O-H13'
'OH14' -> 'O-H14'
;

loop_
_cod_related_entry_id
_cod_related_entry_database
_cod_related_entry_code
1 AMCSD 0015421
